data_2006898
loop_
_publ_author_name
'Marat Moustiakimov'
'Mikael Kritikos'
'Gunnar Westin'

_publ_contact_author
; Mikael Kritikos
  Structural Chemistry
  Arrhenius Laboratory
  Stockholm University
  S-106 91 Stockholm
  Sweden
;
_publ_section_title
;
 (Tb~0.9~,Er~0.1~)~4~TiO(O^<i>i^</i>Pr)~14~, a Novel Pentanuclear
 Oxo--Alkoxide
;
_journal_issue 1
_journal_name_full 'Acta Crystallographica Section C'
_journal_page_first 29
_journal_page_last 31
_journal_paper_doi 10.1107/S0108270197010664
_journal_volume 54
_journal_year 1998
_chemical_formula_iupac '[Er0.40 Tb3.60 Ti O (C3 H7 O)14]'
_chemical_formula_sum 'C42 H98 Er0.4 O15 Tb3.6 Ti'
_chemical_formula_weight 1530.12
_chemical_name_systematic
; (\m~5~-oxo)-bis(\m~3~-isopropoxo)-hexakis(\m~2~-isopropoxo)
-hexakis(isopropoxy)-tetra-terbium(III)-titanium
(\m~5~-oxo)-bis(\m~3~-isopropoxo)-hexakis(\m~2~-isopropoxo)
-hexakis(isopropoxy)-tetra-erbium(III)-titanium
;
_space_group_IT_number 110
_symmetry_cell_setting tetragonal
_symmetry_space_group_name_Hall 'I 4bw -2c'
_symmetry_space_group_name_H-M 'I 41 c d'
_audit_creation_method 'X-RED, SHELXL'
_cell_angle_alpha 90.00
_cell_angle_beta 90.00
_cell_angle_gamma 90.00
_cell_formula_units_Z 8
_cell_length_a 21.4236(9)
_cell_length_b 21.4236(9)
_cell_length_c 25.757(3)
_cell_measurement_reflns_used 74
_cell_measurement_temperature 170(2)
_cell_measurement_theta_max 27.16
_cell_measurement_theta_min 11.6
_cell_volume 11821.7(15)
_computing_cell_refinement 'DIF4 (STOE, 1990)'
_computing_data_collection 'DIF4 (STOE, 1990)'
_computing_data_reduction 'X-RED  (STOE, 1996)'
_computing_structure_refinement 'SHELXL93 (Sheldrick, 1993)'
_computing_structure_solution 'SHELXS86 (Sheldrick, 1990)'
_diffrn_ambient_temperature 170(2)
_diffrn_measurement_device STOE-4
_diffrn_measurement_method '2theta/omega scans (width  = 0.81-0.99\% in omega)'
_diffrn_radiation_monochromator graphite
_diffrn_radiation_source 'fine-focus sealed tube'
_diffrn_radiation_type MoK\a
_diffrn_radiation_wavelength 0.71073
_diffrn_reflns_av_R_equivalents 0.0280
_diffrn_reflns_av_sigmaI/netI 0.0713
_diffrn_reflns_limit_h_max 27
_diffrn_reflns_limit_h_min -1
_diffrn_reflns_limit_k_max 27
_diffrn_reflns_limit_k_min -1
_diffrn_reflns_limit_l_max 33
_diffrn_reflns_limit_l_min -1
_diffrn_reflns_number 16499
_diffrn_reflns_theta_max 27.50
_diffrn_reflns_theta_min 1.56
_diffrn_standards_decay_% 9.2
_diffrn_standards_interval_time 360
_diffrn_standards_number 4
_exptl_absorpt_coefficient_mu 5.00
_exptl_absorpt_correction_T_max 0.1574
_exptl_absorpt_correction_T_min 0.0971
_exptl_absorpt_correction_type integration
_exptl_crystal_colour 'pale pink'
_exptl_crystal_density_diffrn 1.719
_exptl_crystal_density_meas ?
_exptl_crystal_description irregular
_exptl_crystal_F_000 6026
_exptl_crystal_size_max 0.6
_exptl_crystal_size_mid 0.5
_exptl_crystal_size_min 0.4
_refine_diff_density_max 0.563
_refine_diff_density_min -0.825
_refine_ls_abs_structure_details 'Flack (1983) parameter = 0.018(13)'
_refine_ls_extinction_method none
_refine_ls_goodness_of_fit_all 0.997
_refine_ls_goodness_of_fit_obs 1.122
_refine_ls_hydrogen_treatment constr
_refine_ls_matrix_type full
_refine_ls_number_parameters 297
_refine_ls_number_reflns 3606
_refine_ls_number_restraints 37
_refine_ls_restrained_S_all 1.033
_refine_ls_restrained_S_obs 1.152
_refine_ls_R_factor_all 0.0393
_refine_ls_R_factor_obs .0238
_refine_ls_shift/esd_max -0.006
_refine_ls_shift/esd_mean 0.000
_refine_ls_structure_factor_coef Fsqd
_refine_ls_weighting_details 'w = 1/[\s^2^(Fo^2^)+(0.0430P)^2^] where P=(Fo^2^+2Fc^2^)/3'
_refine_ls_weighting_scheme calc
_refine_ls_wR_factor_all 0.0632
_refine_ls_wR_factor_obs .0597
_reflns_number_observed 2678
_reflns_number_total 3607
_reflns_observed_criterion >2sigma(I)
_cod_data_source_file ab1489.cif
_cod_data_source_block TB4TIO
_cod_depositor_comments
;
The following automatic conversions were performed:

'_exptl_crystal_density_meas' value 'not measured' was changed to '?'
- the value is perceived as not measured.

Automatic conversion script
Id: cif_fix_values 3008 2015-01-20 13:52:24Z robertas 

The following automatic conversions were performed:

'_refine_ls_weighting_scheme' value 'calc w =
1/[\s^2^(Fo^2^)+(0.0430P)^2^] where P=(Fo^2^+2Fc^2^)/3' was changed
to 'calc'. New tag '_refine_ls_weighting_details' was created. The
value of the new tag was set to 'w = 1/[\s^2^(Fo^2^)+(0.0430P)^2^]
where P=(Fo^2^+2Fc^2^)/3'.

Automatic conversion script
Id: cif_fix_values 3143 2015-03-26 13:38:13Z robertas 
;
_cod_original_cell_volume 11821.8(17)
_cod_original_formula_sum 'C42 H98 Er0.40 O15 Tb3.60 Ti'
_cod_database_code 2006898

loop_
_symmetry_equiv_pos_as_xyz
'x, y, z'
'-x+1/2, -y+1/2, z+1/2'
'-y, x+1/2, z+1/4'
'y+1/2, -x, z+3/4'
'x, -y, z+1/2'
'-x+1/2, y+1/2, z'
'-y, -x+1/2, z+3/4'
'y+1/2, x, z+1/4'
'x+1/2, y+1/2, z+1/2'
'-x+1, -y+1, z+1'
'-y+1/2, x+1, z+3/4'
'y+1, -x+1/2, z+5/4'
'x+1/2, -y+1/2, z+1'
'-x+1, y+1, z+1/2'
'-y+1/2, -x+1, z+5/4'
'y+1, x+1/2, z+3/4'

loop_
_atom_site_aniso_label
_atom_site_aniso_U_11
_atom_site_aniso_U_22
_atom_site_aniso_U_33
_atom_site_aniso_U_12
_atom_site_aniso_U_13
_atom_site_aniso_U_23
Tb1 .0365(3) .0359(3) .03488(13) .00621(10) -.00101(14) .00023(13)
Tb2 .0342(3) .0329(3) .03622(13) -.00105(10) .00317(14) .00206(14)
Er1 .0365(3) .0359(3) .03488(13) .00621(10) -.00101(14) .00023(13)
Er2 .0342(3) .0329(3) .03622(13) -.00105(10) .00317(14) .00206(14)
Ti1 .046(2) .039(2) .0284(7) .0072(6) .000 .000
O1 .044(3) .037(3) .050(4) .005(2) -.001(3) -.003(3)
O2 .031(3) .054(3) .050(4) .003(2) -.008(3) .005(3)
O3 .056(3) .054(3) .047(3) -.015(2) .012(3) .007(3)
O4 .047(3) .048(3) .038(3) .014(2) -.001(3) .005(3)
O5 .034(3) .039(3) .036(2) .011(2) .005(2) .000(2)
O6 .042(3) .054(4) .064(3) .021(2) .002(3) .002(3)
O7 .069(4) .072(4) .086(5) .016(3) -.033(4) -.041(4)
O8 .036(5) .033(5) .032(3) .005(2) .000 .000
C1 .084(7) .035(4) .095(8) -.014(4) -.013(7) .021(5)
C2 .099(8) .112(9) .165(10) -.010(7) -.042(8) .021(8)
C3 .093(8) .079(7) .069(6) -.023(6) .023(6) .019(6)
C4 .055(5) .063(5) .035(3) .013(4) -.003(3) .007(4)
C5 .063(5) .052(5) .029(3) .018(4) -.009(4) .003(4)
C6 .114(11) .079(8) .147(13) .066(7) .042(10) .031(9)
C7 .086(7) .069(6) .080(8) .019(5) -.044(7) -.029(6)
C8 .097(8) .046(6) .172(13) -.013(5) -.013(8) -.018(8)
C9 .077(7) .090(8) .101(10) -.031(7) -.005(7) .000(7)
C10 .142(14) .204(17) .25(2) -.075(12) -.053(14) .062(14)
C11 .135(13) .122(12) .275(18) -.033(11) -.059(15) -.014(14)
C12 .085(7) .108(9) .054(5) .008(7) .015(6) .019(6)
C13 .149(13) .127(11) .097(9) -.079(10) .054(10) -.005(9)
C14 .059(5) .087(7) .064(6) .018(5) -.023(5) -.001(6)
C15 .100(9) .080(8) .093(9) .004(6) .001(7) .031(7)
C16 .067(6) .102(9) .088(8) .019(6) -.010(6) .051(8)
C17 .072(6) .066(6) .054(6) .000(5) -.016(5) .003(5)
C18 .091(7) .047(5) .103(9) .025(5) -.007(7) .009(5)
C19 .093(8) .073(7) .165(12) .034(7) .053(9) .006(8)
C20 .176(15) .156(13) .068(9) .052(11) -.031(10) -.013(9)
C21 .128(15) .145(17) .24(3) -.035(13) -.069(18) .01(2)

loop_
_atom_site_label
_atom_site_fract_x
_atom_site_fract_y
_atom_site_fract_z
_atom_site_U_iso_or_equiv
_atom_site_thermal_displace_type
_atom_site_calc_flag
_atom_site_refinement_flags
_atom_site_occupancy
_atom_site_disorder_group
_atom_site_type_symbol
Tb1 .41506(2) .08636(2) .371432(12) .03578(8) Uani d P .90 . Tb
Tb2 .44011(2) -.05904(2) .426368(14) .03443(8) Uani d P .90 . Tb
Er1 .41506(2) .08636(2) .371432(12) .03578(8) Uani d P .10 . Er
Er2 .44011(2) -.05904(2) .426368(14) .03443(8) Uani d P .10 . Er
Ti1 .5000 .0000 .28555(6) .0378(3) Uani d S 1 . Ti
O1 .5086(3) .1354(3) .3826(2) .0437(14) Uani d . 1 . O
O2 .3642(3) -.0083(3) .3834(2) .0452(14) Uani d . 1 . O
O3 .3994(3) -.1021(3) .4896(2) .0525(12) Uani d . 1 . O
O4 .4324(3) .0657(3) .2880(2) .0443(11) Uani d . 1 . O
O5 .5464(2) -.0468(2) .4521(2) .0366(9) Uani d . 1 . O
O6 .3482(3) .1550(3) .3786(2) .0533(12) Uani d . 1 . O
O7 .4524(3) -.0514(3) .2482(3) .076(2) Uani d . 1 . O
O8 .5000 .0000 .3580(2) .0337(12) Uani d S 1 . O
C1 .5289(5) .1969(4) .3705(5) .071(3) Uani d . 1 . C
H1 .5281 .2012 .3318 .080 Uiso calc R 1 . H
C2 .3035(7) -.0213(8) .3754(9) .125(5) Uani d U 1 . C
H2 .3117 -.0331 .3385 .080 Uiso calc R 1 . H
C3 .3757(6) -.1389(5) .5310(4) .080(3) Uani d . 1 . C
H3 .3971 -.1804 .5298 .080 Uiso calc R 1 . H
C4 .4133(4) .1000(4) .2438(3) .051(2) Uani d . 1 . C
H4 .4289 .0787 .2118 .080 Uiso calc R 1 . H
C5 .5709(4) -.0681(4) .5012(3) .048(2) Uani d . 1 . C
H5 .5493 -.0448 .5296 .080 Uiso calc R 1 . H
C6 .3021(7) .2005(6) .3829(7) .113(5) Uani d . 1 . C
H6 .2679 .1783 .3640 .080 Uiso calc R 1 . H
C7 .4009(6) -.0645(5) .2172(5) .078(4) Uani d . 1 . C
H7 .3673 -.0325 .2218 .080 Uiso calc R 1 . H
C8 .4937(6) .2435(5) .3902(6) .105(5) Uani d U 1 . C
H8A .492(2) .2395(17) .4280(6) .080 Uiso calc R 1 . H
H8B .4515(11) .241(2) .376(2) .080 Uiso calc R 1 . H
H8C .5124(18) .2838(5) .381(2) .080 Uiso calc R 1 . H
C9 .5963(5) .2076(6) .3881(6) .089(4) Uani d . 1 . C
H9A .6071(12) .2517(8) .384(2) .080 Uiso calc R 1 . H
H9B .6244(5) .182(2) .3671(18) .080 Uiso calc R 1 . H
H9C .6004(8) .196(3) .4247(9) .080 Uiso calc R 1 . H
C10 .2801(9) -.0795(8) .3861(10) .198(10) Uani d U 1 . C
H10A .3111(16) -.1036(15) .406(3) .080 Uiso calc R 1 . H
H10B .271(3) -.1010(14) .3535(10) .080 Uiso calc R 1 . H
H10C .242(2) -.0754(8) .407(2) .080 Uiso calc R 1 . H
C11 .2621(7) .0168(8) .3621(8) .178(8) Uani d U 1 . C
H11A .247(3) .006(2) .3273(13) .080 Uiso calc R 1 . H
H11B .2797(12) .0590(10) .362(3) .080 Uiso calc R 1 . H
H11C .2274(17) .015(3) .3868(17) .080 Uiso calc R 1 . H
C12 .3914(6) -.1095(6) .5804(4) .082(3) Uani d . 1 . C
H12A .4365(7) -.113(3) .5865(12) .080 Uiso calc R 1 . H
H12B .369(2) -.130(2) .6086(5) .080 Uiso calc R 1 . H
H12C .380(3) -.0654(9) .5794(9) .080 Uiso calc R 1 . H
C13 .3056(7) -.1499(7) .5220(6) .124(6) Uani d . 1 . C
H13A .2834(8) -.1100(8) .524(3) .080 Uiso calc R 1 . H
H13B .2895(9) -.178(3) .5486(17) .080 Uiso calc R 1 . H
H13C .2994(7) -.168(3) .4876(13) .080 Uiso calc R 1 . H
C14 .3422(4) .1041(5) .2416(4) .070(3) Uani d . 1 . C
H14A .3300(4) .140(2) .220(2) .080 Uiso calc R 1 . H
H14B .3256(5) .109(3) .2767(5) .080 Uiso calc R 1 . H
H14C .3254(5) .0658(14) .226(2) .080 Uiso calc R 1 . H
C15 .4415(5) .1649(5) .2469(6) .091(4) Uani d . 1 . C
H15A .428(3) .1896(12) .2169(16) .080 Uiso calc R 1 . H
H15B .4871(5) .1617(6) .247(3) .080 Uiso calc R 1 . H
H15C .428(3) .1854(14) .2790(15) .080 Uiso calc R 1 . H
C16 .5575(5) -.1390(5) .5085(5) .086(4) Uani d . 1 . C
H16A .567(3) -.1509(8) .5444(8) .080 Uiso calc R 1 . H
H16B .584(2) -.1632(6) .485(2) .080 Uiso calc R 1 . H
H16C .5136(9) -.1475(8) .501(3) .080 Uiso calc R 1 . H
C17 .6400(5) -.0570(4) .5061(4) .064(3) Uani d . 1 . C
H17A .6530(7) -.065(3) .5420(7) .080 Uiso calc R 1 . H
H17B .6496(6) -.0138(10) .497(3) .080 Uiso calc R 1 . H
H17C .6625(5) -.086(2) .483(2) .080 Uiso calc R 1 . H
C18 .3094(5) .2535(4) .3478(6) .080(3) Uani d . 1 . C
H18A .307(3) .2925(4) .3676(7) .080 Uiso calc R 1 . H
H18B .276(2) .2525(17) .3215(16) .080 Uiso calc R 1 . H
H18C .3502(14) .2512(18) .331(2) .080 Uiso calc R 1 . H
C19 .2736(6) .2075(6) .4288(7) .110(5) Uani d U 1 . C
H19A .254(3) .1680(11) .4388(14) .080 Uiso calc R 1 . H
H19B .242(2) .240(2) .4260(10) .080 Uiso calc R 1 . H
H19C .3044(8) .2194(3) .4551(9) .080 Uiso calc R 1 . H
C20 .4205(9) -.0693(10) .1618(6) .133(7) Uani d U 1 . C
H20A .448(2) -.0346(18) .1534(9) .080 Uiso calc R 1 . H
H20B .3835(9) -.068(3) .1395(6) .080 Uiso calc R 1 . H
H20C .442(3) -.1089(16) .1563(8) .080 Uiso calc R 1 . H
C21 .3770(8) -.1304(8) .2302(9) .172(10) Uani d . 1 . C
H21A .3340(14) -.1349(13) .218(3) .080 Uiso calc R 1 . H
H21B .378(3) -.1368(13) .2678(9) .080 Uiso calc R 1 . H
H21C .404(2) -.1615(8) .213(2) .080 Uiso calc R 1 . H

loop_
_atom_type_symbol
_atom_type_description
_atom_type_scat_dispersion_real
_atom_type_scat_dispersion_imag
_atom_type_scat_source
C C 0.0033 0.0016 'International Tables Vol C Tables 4.2.6.8 and 6.1.1.4'
H H 0.0000 0.0000 'International Tables Vol C Tables 4.2.6.8 and 6.1.1.4'
O O 0.0106 0.0060 'International Tables Vol C Tables 4.2.6.8 and 6.1.1.4'
Tb Tb -0.1723 4.1537 'International Tables Vol C Tables 4.2.6.8 and 6.1.1.4'
Er Er -0.2586 4.9576 'International Tables Vol C Tables 4.2.6.8 and 6.1.1.4'
Ti Ti 0.2776 0.4457 'International Tables Vol C Tables 4.2.6.8 and 6.1.1.4'

loop_
_geom_angle_atom_site_label_1
_geom_angle_atom_site_label_2
_geom_angle_atom_site_label_3
_geom_angle_site_symmetry_1
_geom_angle_site_symmetry_3
_geom_angle
_geom_angle_publ_flag
O6 Tb1 O4 . . 110.1(2) ?
O6 Tb1 O1 . . 105.7(2) ?
O4 Tb1 O1 . . 93.8(2) ?
O6 Tb1 O2 . . 106.6(3) ?
O4 Tb1 O2 . . 91.9(2) ?
O1 Tb1 O2 . . 142.9(2) ?
O6 Tb1 O5 . 10_544 114.5(2) ?
O4 Tb1 O5 . 10_544 135.3(2) ?
O1 Tb1 O5 . 10_544 75.5(2) ?
O2 Tb1 O5 . 10_544 74.7(2) ?
O6 Tb1 O8 . . 177.5(2) ?
O4 Tb1 O8 . . 67.4(2) ?
O1 Tb1 O8 . . 74.44(14) ?
O2 Tb1 O8 . . 74.13(15) ?
O5 Tb1 O8 10_544 . 68.0(2) ?
O6 Tb1 Ti1 . . 144.7(2) ?
O4 Tb1 Ti1 . . 34.58(13) ?
O1 Tb1 Ti1 . . 82.14(14) ?
O2 Tb1 Ti1 . . 82.1(2) ?
O5 Tb1 Ti1 10_544 . 100.80(11) ?
O8 Tb1 Ti1 . . 32.84(13) ?
O6 Tb1 Er2 . 10_544 135.0(2) ?
O4 Tb1 Er2 . 10_544 102.21(13) ?
O1 Tb1 Er2 . 10_544 40.39(15) ?
O2 Tb1 Er2 . 10_544 102.62(14) ?
O5 Tb1 Er2 10_544 10_544 43.56(12) ?
O8 Tb1 Er2 . 10_544 46.48(9) ?
Ti1 Tb1 Er2 . 10_544 72.24(2) ?
O6 Tb1 Tb2 . 10_544 135.0(2) ?
O4 Tb1 Tb2 . 10_544 102.21(13) ?
O1 Tb1 Tb2 . 10_544 40.39(15) ?
O2 Tb1 Tb2 . 10_544 102.62(14) ?
O5 Tb1 Tb2 10_544 10_544 43.56(12) ?
O8 Tb1 Tb2 . 10_544 46.48(9) ?
Ti1 Tb1 Tb2 . 10_544 72.24(2) ?
Er2 Tb1 Tb2 10_544 10_544 0.000(14) ?
O6 Tb1 Tb2 . . 135.5(2) ?
O4 Tb1 Tb2 . . 100.96(13) ?
O1 Tb1 Tb2 . . 103.09(15) ?
O2 Tb1 Tb2 . . 39.91(14) ?
O5 Tb1 Tb2 10_544 . 43.33(12) ?
O8 Tb1 Tb2 . . 46.43(9) ?
Ti1 Tb1 Tb2 . . 72.20(2) ?
Er2 Tb1 Tb2 10_544 . 62.730(10) ?
Tb2 Tb1 Tb2 10_544 . 62.730(10) ?
O6 Tb1 Er2 . . 135.5(2) ?
O4 Tb1 Er2 . . 100.96(13) ?
O1 Tb1 Er2 . . 103.09(15) ?
O2 Tb1 Er2 . . 39.91(14) ?
O5 Tb1 Er2 10_544 . 43.33(12) ?
O8 Tb1 Er2 . . 46.43(9) ?
Ti1 Tb1 Er2 . . 72.20(2) ?
Er2 Tb1 Er2 10_544 . 62.730(10) ?
Tb2 Tb1 Er2 10_544 . 62.730(10) ?
Tb2 Tb1 Er2 . . 0.000(15) ?
O3 Tb2 O2 . . 107.4(2) ?
O3 Tb2 O1 . 10_544 105.9(2) ?
O2 Tb2 O1 . 10_544 117.1(2) ?
O3 Tb2 O5 . 10_544 104.9(2) ?
O2 Tb2 O5 . 10_544 76.3(2) ?
O1 Tb2 O5 10_544 10_544 140.0(2) ?
O3 Tb2 O5 . . 103.5(2) ?
O2 Tb2 O5 . . 140.7(2) ?
O1 Tb2 O5 10_544 . 75.8(2) ?
O5 Tb2 O5 10_544 . 72.7(2) ?
O3 Tb2 O8 . . 172.2(2) ?
O2 Tb2 O8 . . 77.4(2) ?
O1 Tb2 O8 10_544 . 76.62(15) ?
O5 Tb2 O8 10_544 . 69.81(15) ?
O5 Tb2 O8 . . 69.70(14) ?
O3 Tb2 Er1 . 10_544 128.7(2) ?
O2 Tb2 Er1 . 10_544 122.0(2) ?
O1 Tb2 Er1 10_544 10_544 40.64(15) ?
O5 Tb2 Er1 10_544 10_544 99.59(12) ?
O5 Tb2 Er1 . 10_544 43.65(11) ?
O8 Tb2 Er1 . 10_544 48.883(13) ?
O3 Tb2 Tb1 . 10_544 128.7(2) ?
O2 Tb2 Tb1 . 10_544 122.0(2) ?
O1 Tb2 Tb1 10_544 10_544 40.64(15) ?
O5 Tb2 Tb1 10_544 10_544 99.59(12) ?
O5 Tb2 Tb1 . 10_544 43.65(11) ?
O8 Tb2 Tb1 . 10_544 48.883(13) ?
Er1 Tb2 Tb1 10_544 10_544 0.00(2) ?
O3 Tb2 Tb1 . . 131.2(2) ?
O2 Tb2 Tb1 . . 41.5(2) ?
O1 Tb2 Tb1 10_544 . 121.37(15) ?
O5 Tb2 Tb1 10_544 . 43.58(11) ?
O5 Tb2 Tb1 . . 99.35(12) ?
O8 Tb2 Tb1 . . 48.833(13) ?
Er1 Tb2 Tb1 10_544 . 97.123(11) ?
Tb1 Tb2 Tb1 10_544 . 97.123(11) ?
O3 Tb2 Er1 . . 131.2(2) ?
O2 Tb2 Er1 . . 41.5(2) ?
O1 Tb2 Er1 10_544 . 121.37(15) ?
O5 Tb2 Er1 10_544 . 43.58(11) ?
O5 Tb2 Er1 . . 99.35(12) ?
O8 Tb2 Er1 . . 48.833(13) ?
Er1 Tb2 Er1 10_544 . 97.123(11) ?
Tb1 Tb2 Er1 10_544 . 97.123(11) ?
Tb1 Tb2 Er1 . . 0.00(2) ?
O3 Tb2 Tb2 . 10_544 127.9(2) ?
O2 Tb2 Tb2 . 10_544 100.1(2) ?
O1 Tb2 Tb2 10_544 10_544 99.29(15) ?
O5 Tb2 Tb2 10_544 10_544 40.97(12) ?
O5 Tb2 Tb2 . 10_544 40.82(12) ?
O8 Tb2 Tb2 . 10_544 44.36(10) ?
Er1 Tb2 Tb2 10_544 10_544 58.678(12) ?
Tb1 Tb2 Tb2 10_544 10_544 58.678(12) ?
Tb1 Tb2 Tb2 . 10_544 58.592(12) ?
Er1 Tb2 Tb2 . 10_544 58.592(12) ?
O3 Tb2 Er2 . 10_544 127.9(2) ?
O2 Tb2 Er2 . 10_544 100.1(2) ?
O1 Tb2 Er2 10_544 10_544 99.29(15) ?
O5 Tb2 Er2 10_544 10_544 40.97(12) ?
O5 Tb2 Er2 . 10_544 40.82(12) ?
O8 Tb2 Er2 . 10_544 44.36(10) ?
Er1 Tb2 Er2 10_544 10_544 58.678(12) ?
Tb1 Tb2 Er2 10_544 10_544 58.678(12) ?
Tb1 Tb2 Er2 . 10_544 58.592(12) ?
Er1 Tb2 Er2 . 10_544 58.592(12) ?
Tb2 Tb2 Er2 10_544 10_544 0.000(14) ?
O6 Er1 O4 . . 110.1(2) ?
O6 Er1 O1 . . 105.7(2) ?
O4 Er1 O1 . . 93.8(2) ?
O6 Er1 O2 . . 106.6(3) ?
O4 Er1 O2 . . 91.9(2) ?
O1 Er1 O2 . . 142.9(2) ?
O6 Er1 O5 . 10_544 114.5(2) ?
O4 Er1 O5 . 10_544 135.3(2) ?
O1 Er1 O5 . 10_544 75.5(2) ?
O2 Er1 O5 . 10_544 74.7(2) ?
O6 Er1 O8 . . 177.5(2) ?
O4 Er1 O8 . . 67.4(2) ?
O1 Er1 O8 . . 74.44(14) ?
O2 Er1 O8 . . 74.13(15) ?
O5 Er1 O8 10_544 . 68.0(2) ?
O6 Er1 Ti1 . . 144.7(2) ?
O4 Er1 Ti1 . . 34.58(13) ?
O1 Er1 Ti1 . . 82.14(14) ?
O2 Er1 Ti1 . . 82.1(2) ?
O5 Er1 Ti1 10_544 . 100.80(11) ?
O8 Er1 Ti1 . . 32.84(13) ?
O6 Er1 Er2 . 10_544 135.0(2) ?
O4 Er1 Er2 . 10_544 102.21(13) ?
O1 Er1 Er2 . 10_544 40.39(15) ?
O2 Er1 Er2 . 10_544 102.62(14) ?
O5 Er1 Er2 10_544 10_544 43.56(12) ?
O8 Er1 Er2 . 10_544 46.48(9) ?
Ti1 Er1 Er2 . 10_544 72.24(2) ?
O6 Er1 Tb2 . 10_544 135.0(2) ?
O4 Er1 Tb2 . 10_544 102.21(13) ?
O1 Er1 Tb2 . 10_544 40.39(15) ?
O2 Er1 Tb2 . 10_544 102.62(14) ?
O5 Er1 Tb2 10_544 10_544 43.56(12) ?
O8 Er1 Tb2 . 10_544 46.48(9) ?
Ti1 Er1 Tb2 . 10_544 72.24(2) ?
Er2 Er1 Tb2 10_544 10_544 0.000(14) ?
O6 Er1 Tb2 . . 135.5(2) ?
O4 Er1 Tb2 . . 100.96(13) ?
O1 Er1 Tb2 . . 103.09(15) ?
O2 Er1 Tb2 . . 39.91(14) ?
O5 Er1 Tb2 10_544 . 43.33(12) ?
O8 Er1 Tb2 . . 46.43(9) ?
Ti1 Er1 Tb2 . . 72.20(2) ?
Er2 Er1 Tb2 10_544 . 62.730(10) ?
Tb2 Er1 Tb2 10_544 . 62.730(10) ?
O6 Er1 Er2 . . 135.5(2) ?
O4 Er1 Er2 . . 100.96(13) ?
O1 Er1 Er2 . . 103.09(15) ?
O2 Er1 Er2 . . 39.91(14) ?
O5 Er1 Er2 10_544 . 43.33(12) ?
O8 Er1 Er2 . . 46.43(9) ?
Ti1 Er1 Er2 . . 72.20(2) ?
Er2 Er1 Er2 10_544 . 62.730(10) ?
Tb2 Er1 Er2 10_544 . 62.730(10) ?
Tb2 Er1 Er2 . . 0.000(15) ?
O3 Er2 O2 . . 107.4(2) ?
O3 Er2 O1 . 10_544 105.9(2) ?
O2 Er2 O1 . 10_544 117.1(2) ?
O3 Er2 O5 . 10_544 104.9(2) ?
O2 Er2 O5 . 10_544 76.3(2) ?
O1 Er2 O5 10_544 10_544 140.0(2) ?
O3 Er2 O5 . . 103.5(2) ?
O2 Er2 O5 . . 140.7(2) ?
O1 Er2 O5 10_544 . 75.8(2) ?
O5 Er2 O5 10_544 . 72.7(2) ?
O3 Er2 O8 . . 172.2(2) ?
O2 Er2 O8 . . 77.4(2) ?
O1 Er2 O8 10_544 . 76.62(15) ?
O5 Er2 O8 10_544 . 69.81(15) ?
O5 Er2 O8 . . 69.70(14) ?
O3 Er2 Er1 . 10_544 128.7(2) ?
O2 Er2 Er1 . 10_544 122.0(2) ?
O1 Er2 Er1 10_544 10_544 40.64(15) ?
O5 Er2 Er1 10_544 10_544 99.59(12) ?
O5 Er2 Er1 . 10_544 43.65(11) ?
O8 Er2 Er1 . 10_544 48.883(13) ?
O3 Er2 Tb1 . 10_544 128.7(2) ?
O2 Er2 Tb1 . 10_544 122.0(2) ?
O1 Er2 Tb1 10_544 10_544 40.64(15) ?
O5 Er2 Tb1 10_544 10_544 99.59(12) ?
O5 Er2 Tb1 . 10_544 43.65(11) ?
O8 Er2 Tb1 . 10_544 48.883(13) ?
Er1 Er2 Tb1 10_544 10_544 0.00(2) ?
O3 Er2 Tb1 . . 131.2(2) ?
O2 Er2 Tb1 . . 41.5(2) ?
O1 Er2 Tb1 10_544 . 121.37(15) ?
O5 Er2 Tb1 10_544 . 43.58(11) ?
O5 Er2 Tb1 . . 99.35(12) ?
O8 Er2 Tb1 . . 48.833(13) ?
Er1 Er2 Tb1 10_544 . 97.123(11) ?
Tb1 Er2 Tb1 10_544 . 97.123(11) ?
O3 Er2 Er1 . . 131.2(2) ?
O2 Er2 Er1 . . 41.5(2) ?
O1 Er2 Er1 10_544 . 121.37(15) ?
O5 Er2 Er1 10_544 . 43.58(11) ?
O5 Er2 Er1 . . 99.35(12) ?
O8 Er2 Er1 . . 48.833(13) ?
Er1 Er2 Er1 10_544 . 97.123(11) ?
Tb1 Er2 Er1 10_544 . 97.123(11) ?
Tb1 Er2 Er1 . . 0.00(2) ?
O3 Er2 Tb2 . 10_544 127.9(2) ?
O2 Er2 Tb2 . 10_544 100.1(2) ?
O1 Er2 Tb2 10_544 10_544 99.29(15) ?
O5 Er2 Tb2 10_544 10_544 40.97(12) ?
O5 Er2 Tb2 . 10_544 40.82(12) ?
O8 Er2 Tb2 . 10_544 44.36(10) ?
Er1 Er2 Tb2 10_544 10_544 58.678(12) ?
Tb1 Er2 Tb2 10_544 10_544 58.678(12) ?
Tb1 Er2 Tb2 . 10_544 58.592(12) ?
Er1 Er2 Tb2 . 10_544 58.592(12) ?
O3 Er2 Er2 . 10_544 127.9(2) ?
O2 Er2 Er2 . 10_544 100.1(2) ?
O1 Er2 Er2 10_544 10_544 99.29(15) ?
O5 Er2 Er2 10_544 10_544 40.97(12) ?
O5 Er2 Er2 . 10_544 40.82(12) ?
O8 Er2 Er2 . 10_544 44.36(10) ?
Er1 Er2 Er2 10_544 10_544 58.678(12) ?
Tb1 Er2 Er2 10_544 10_544 58.678(12) ?
Tb1 Er2 Er2 . 10_544 58.592(12) ?
Er1 Er2 Er2 . 10_544 58.592(12) ?
Tb2 Er2 Er2 10_544 10_544 0.000(14) ?
O7 Ti1 O7 . 10_544 114.7(6) ?
O7 Ti1 O8 . . 122.7(3) ?
O7 Ti1 O8 10_544 . 122.7(3) ?
O7 Ti1 O4 . . 92.2(2) ?
O7 Ti1 O4 10_544 . 89.7(2) ?
O8 Ti1 O4 . . 88.2(2) ?
O7 Ti1 O4 . 10_544 89.7(2) ?
O7 Ti1 O4 10_544 10_544 92.2(2) ?
O8 Ti1 O4 . 10_544 88.2(2) ?
O4 Ti1 O4 . 10_544 176.4(3) ?
O7 Ti1 Er1 . . 112.4(2) ?
O7 Ti1 Er1 10_544 . 108.6(2) ?
O8 Ti1 Er1 . . 49.55(2) ?
O4 Ti1 Er1 . . 38.7(2) ?
O4 Ti1 Er1 10_544 . 137.8(2) ?
O7 Ti1 Tb1 . . 112.4(2) ?
O7 Ti1 Tb1 10_544 . 108.6(2) ?
O8 Ti1 Tb1 . . 49.55(2) ?
O4 Ti1 Tb1 . . 38.7(2) ?
O4 Ti1 Tb1 10_544 . 137.8(2) ?
Er1 Ti1 Tb1 . . 0.00(2) ?
O7 Ti1 Tb1 . 10_544 108.6(2) ?
O7 Ti1 Tb1 10_544 10_544 112.4(2) ?
O8 Ti1 Tb1 . 10_544 49.55(2) ?
O4 Ti1 Tb1 . 10_544 137.8(2) ?
O4 Ti1 Tb1 10_544 10_544 38.7(2) ?
Er1 Ti1 Tb1 . 10_544 99.11(4) ?
Tb1 Ti1 Tb1 . 10_544 99.11(4) ?
O7 Ti1 Er1 . 10_544 108.6(2) ?
O7 Ti1 Er1 10_544 10_544 112.4(2) ?
O8 Ti1 Er1 . 10_544 49.55(2) ?
O4 Ti1 Er1 . 10_544 137.8(2) ?
O4 Ti1 Er1 10_544 10_544 38.7(2) ?
Er1 Ti1 Er1 . 10_544 99.11(4) ?
Tb1 Ti1 Er1 . 10_544 99.11(4) ?
Tb1 Ti1 Er1 10_544 10_544 0.00(2) ?
C1 O1 Er2 . 10_544 129.0(5) ?
C1 O1 Tb2 . 10_544 129.0(5) ?
Er2 O1 Tb2 10_544 10_544 0.00(2) ?
C1 O1 Er1 . . 131.9(5) ?
Er2 O1 Er1 10_544 . 99.0(2) ?
Tb2 O1 Er1 10_544 . 99.0(2) ?
C1 O1 Tb1 . . 131.9(5) ?
Er2 O1 Tb1 10_544 . 99.0(2) ?
Tb2 O1 Tb1 10_544 . 99.0(2) ?
Er1 O1 Tb1 . . 0.00(3) ?
C2 O2 Er2 . . 132.4(9) ?
C2 O2 Tb2 . . 132.4(9) ?
Er2 O2 Tb2 . . 0.00(2) ?
C2 O2 Tb1 . . 127.9(8) ?
Er2 O2 Tb1 . . 98.6(2) ?
Tb2 O2 Tb1 . . 98.6(2) ?
C2 O2 Er1 . . 127.9(8) ?
Er2 O2 Er1 . . 98.6(2) ?
Tb2 O2 Er1 . . 98.6(2) ?
Tb1 O2 Er1 . . 0.00(3) ?
C3 O3 Tb2 . . 172.4(7) yes
C3 O3 Er2 . . 172.4(7) ?
Tb2 O3 Er2 . . 0.00(2) ?
C4 O4 Ti1 . . 123.0(5) ?
C4 O4 Tb1 . . 128.7(5) ?
Ti1 O4 Tb1 . . 106.7(2) ?
C4 O4 Er1 . . 128.7(5) ?
Ti1 O4 Er1 . . 106.7(2) ?
Tb1 O4 Er1 . . 0.00(3) ?
C5 O5 Er2 . 10_544 120.2(5) ?
C5 O5 Tb2 . 10_544 120.2(5) ?
Er2 O5 Tb2 10_544 10_544 0.00(2) ?
C5 O5 Er2 . . 123.7(5) ?
Er2 O5 Er2 10_544 . 98.2(2) ?
Tb2 O5 Er2 10_544 . 98.2(2) ?
C5 O5 Tb2 . . 123.7(5) ?
Er2 O5 Tb2 10_544 . 98.2(2) ?
Tb2 O5 Tb2 10_544 . 98.2(2) ?
Er2 O5 Tb2 . . 0.00(2) ?
C5 O5 Tb1 . 10_544 121.6(4) ?
Er2 O5 Tb1 10_544 10_544 93.1(2) ?
Tb2 O5 Tb1 10_544 10_544 93.1(2) ?
Er2 O5 Tb1 . 10_544 92.8(2) ?
Tb2 O5 Tb1 . 10_544 92.8(2) ?
C5 O5 Er1 . 10_544 121.6(4) ?
Er2 O5 Er1 10_544 10_544 93.1(2) ?
Tb2 O5 Er1 10_544 10_544 93.1(2) ?
Er2 O5 Er1 . 10_544 92.8(2) ?
Tb2 O5 Er1 . 10_544 92.8(2) ?
Tb1 O5 Er1 10_544 10_544 0.00(3) ?
C6 O6 Tb1 . . 178.7(10) yes
C6 O6 Er1 . . 178.7(10) ?
Tb1 O6 Er1 . . 0.00(3) ?
C7 O7 Ti1 . . 152.6(7) yes
Ti1 O8 Er2 . 10_544 134.36(10) ?
Ti1 O8 Tb2 . 10_544 134.36(10) ?
Er2 O8 Tb2 10_544 10_544 0.00(2) ?
Ti1 O8 Tb2 . . 134.36(10) ?
Er2 O8 Tb2 10_544 . 91.3(2) ?
Tb2 O8 Tb2 10_544 . 91.3(2) ?
Ti1 O8 Er2 . . 134.36(10) ?
Er2 O8 Er2 10_544 . 91.3(2) ?
Tb2 O8 Er2 10_544 . 91.3(2) ?
Tb2 O8 Er2 . . 0.00(2) ?
Ti1 O8 Tb1 . . 97.61(13) ?
Er2 O8 Tb1 10_544 . 84.64(10) ?
Tb2 O8 Tb1 10_544 . 84.64(10) ?
Tb2 O8 Tb1 . . 84.74(10) ?
Er2 O8 Tb1 . . 84.74(10) ?
Ti1 O8 Er1 . . 97.61(13) ?
Er2 O8 Er1 10_544 . 84.64(10) ?
Tb2 O8 Er1 10_544 . 84.64(10) ?
Tb2 O8 Er1 . . 84.74(10) ?
Er2 O8 Er1 . . 84.74(10) ?
Tb1 O8 Er1 . . 0.00(2) ?
Ti1 O8 Tb1 . 10_544 97.61(13) ?
Er2 O8 Tb1 10_544 10_544 84.74(10) ?
Tb2 O8 Tb1 10_544 10_544 84.74(10) ?
Tb2 O8 Tb1 . 10_544 84.64(10) ?
Er2 O8 Tb1 . 10_544 84.64(10) ?
Tb1 O8 Tb1 . 10_544 164.8(3) ?
Er1 O8 Tb1 . 10_544 164.8(3) ?
Ti1 O8 Er1 . 10_544 97.61(13) ?
Er2 O8 Er1 10_544 10_544 84.74(10) ?
Tb2 O8 Er1 10_544 10_544 84.74(10) ?
Tb2 O8 Er1 . 10_544 84.64(10) ?
Er2 O8 Er1 . 10_544 84.64(10) ?
Tb1 O8 Er1 . 10_544 164.8(3) ?
Er1 O8 Er1 . 10_544 164.8(3) ?
Tb1 O8 Er1 10_544 10_544 0.00(2) ?
C8 C1 O1 . . 115.6(10) ?
C8 C1 C9 . . 107.8(10) ?
O1 C1 C9 . . 111.2(8) ?
C11 C2 O2 . . 126.1(17) ?
C11 C2 C10 . . 112.9(17) ?
O2 C2 C10 . . 120.8(16) ?
O3 C3 C12 . . 109.4(9) ?
O3 C3 C13 . . 108.6(10) ?
C12 C3 C13 . . 115.1(11) ?
O4 C4 C15 . . 108.5(8) ?
O4 C4 C14 . . 110.5(8) ?
C15 C4 C14 . . 110.3(9) ?
O5 C5 C17 . . 112.4(7) ?
O5 C5 C16 . . 110.4(7) ?
C17 C5 C16 . . 109.0(7) ?
C19 C6 O6 . . 118.2(12) ?
C19 C6 C18 . . 120.6(10) ?
O6 C6 C18 . . 114.7(11) ?
O7 C7 C20 . . 109.9(13) ?
O7 C7 C21 . . 108.9(11) ?
C20 C7 C21 . . 103.8(14) ?

loop_
_geom_bond_atom_site_label_1
_geom_bond_atom_site_label_2
_geom_bond_site_symmetry_2
_geom_bond_distance
_geom_bond_publ_flag
Tb1 O6 . 2.061(4) yes
Tb1 O4 . 2.226(5) yes
Tb1 O1 . 2.281(6) yes
Tb1 O2 . 2.322(6) yes
Tb1 O5 10_544 2.391(4) yes
Tb1 O8 . 2.6181(9) yes
Tb1 Ti1 . 3.4100(11) ?
Tb1 Er2 10_544 3.4601(5) ?
Tb1 Tb2 10_544 3.4601(5) ?
Tb1 Tb2 . 3.4632(5) ?
Tb1 Er2 . 3.4632(5) ?
Tb2 O3 . 2.066(5) yes
Tb2 O2 . 2.247(6) yes
Tb2 O1 10_544 2.270(6) yes
Tb2 O5 10_544 2.380(5) yes
Tb2 O5 . 2.387(5) yes
Tb2 O8 . 2.520(4) yes
Tb2 Er1 10_544 3.4601(5) ?
Tb2 Tb1 10_544 3.4601(5) ?
Tb2 Er1 . 3.4632(5) ?
Tb2 Tb2 10_544 3.6035(5) ?
Tb2 Er2 10_544 3.6035(5) ?
Er1 O6 . 2.061(4) ?
Er1 O4 . 2.226(5) ?
Er1 O1 . 2.281(6) ?
Er1 O2 . 2.322(6) ?
Er1 O5 10_544 2.391(4) ?
Er1 O8 . 2.6181(9) ?
Er1 Ti1 . 3.4100(11) ?
Er1 Er2 10_544 3.4601(5) ?
Er1 Tb2 10_544 3.4601(5) ?
Er1 Er2 . 3.4632(5) ?
Er2 O3 . 2.066(5) ?
Er2 O2 . 2.247(6) ?
Er2 O1 10_544 2.270(6) ?
Er2 O5 10_544 2.380(5) ?
Er2 O5 . 2.387(5) ?
Er2 O8 . 2.520(4) ?
Er2 Er1 10_544 3.4601(5) ?
Er2 Tb1 10_544 3.4601(5) ?
Er2 Tb2 10_544 3.6035(5) ?
Er2 Er2 10_544 3.6035(5) ?
Ti1 O7 10_544 1.783(6) ?
Ti1 O7 . 1.783(6) yes
Ti1 O8 . 1.865(6) yes
Ti1 O4 10_544 2.021(5) ?
Ti1 O4 . 2.021(5) yes
Ti1 Tb1 10_544 3.4100(11) ?
Ti1 Er1 10_544 3.4100(11) ?
O1 C1 . 1.423(10) yes
O1 Er2 10_544 2.270(6) ?
O1 Tb2 10_544 2.270(6) ?
O2 C2 . 1.347(15) yes
O3 C3 . 1.420(10) yes
O4 C4 . 1.414(9) yes
O5 C5 . 1.442(8) yes
O5 Er2 10_544 2.380(5) ?
O5 Tb2 10_544 2.380(5) ?
O5 Tb1 10_544 2.391(4) ?
O5 Er1 10_544 2.391(4) ?
O6 C6 . 1.393(9) yes
O7 C7 . 1.391(12) yes
O8 Er2 10_544 2.520(4) ?
O8 Tb2 10_544 2.520(4) ?
O8 Tb1 10_544 2.6181(9) ?
O8 Er1 10_544 2.6181(9) ?
C1 C8 . 1.349(15) ?
C1 C9 . 1.530(14) ?
C2 C11 . 1.25(2) ?
C2 C10 . 1.37(2) ?
C3 C12 . 1.46(2) ?
C3 C13 . 1.54(2) ?
C4 C15 . 1.519(14) ?
C4 C14 . 1.526(13) ?
C5 C17 . 1.505(13) ?
C5 C16 . 1.556(13) ?
C6 C19 . 1.34(2) ?
C6 C18 . 1.46(2) ?
C7 C20 . 1.49(2) ?
C7 C21 . 1.54(2) ?
